data_7126976
loop_
_publ_author_name
'Shin, Mingyeong'
'Seo, Sujin'
'Park, In-Hyeok'
'Lee, Eunji'
'Habata, Yoichi'
'Lee, Shim Sung'

_publ_section_title
;
 Metallosupramolecules of pillar[5]-bis-trithiacrown including a
 mercury(ii) iodide ion-triplet complex.
;
_journal_issue 70
_journal_name_full 'Chemical communications (Cambridge, England)'
_journal_page_first 10135
_journal_page_last 10138
_journal_paper_doi 10.1039/d0cc03902k
_journal_volume 56
_journal_year 2020
_chemical_formula_moiety 'C57 H70 Cl2 Hg O10 S6, 2(C H2 Cl2)'
_chemical_formula_sum 'C59 H74 Cl6 Hg O10 S6'
_chemical_formula_weight 1548.83
_space_group_crystal_system monoclinic
_space_group_IT_number 9
_space_group_name_Hall 'C -2yc'
_space_group_name_H-M_alt 'C 1 c 1'
_atom_sites_solution_hydrogens geom
_audit_creation_method SHELXL-2014/7
_audit_update_record
;
2020-05-19 deposited with the CCDC.	2020-07-24 downloaded from the CCDC.
;
_cell_angle_alpha 90
_cell_angle_beta 93.071(3)
_cell_angle_gamma 90
_cell_formula_units_Z 4
_cell_length_a 11.9926(6)
_cell_length_b 27.2154(12)
_cell_length_c 20.3121(11)
_cell_measurement_reflns_used 4913
_cell_measurement_temperature 223(2)
_cell_measurement_theta_max 21.59
_cell_measurement_theta_min 2.50
_cell_volume 6620.0(6)
_computing_cell_refinement 'Bruker SAINT'
_computing_data_collection 'Bruker APEX2'
_computing_data_reduction 'Bruker SAINT'
_computing_molecular_graphics 'Bruker SHELXTL'
_computing_publication_material 'Bruker SHELXTL'
_computing_structure_refinement 'SHELXL-2014/7 (Sheldrick, 2014)'
_computing_structure_solution 'SHELXS-97 (Sheldrick, 2008)'
_diffrn_ambient_temperature 223(2)
_diffrn_measured_fraction_theta_full 1.000
_diffrn_measured_fraction_theta_max 1.000
_diffrn_measurement_device_type 'Bruker APEX-II CCD'
_diffrn_measurement_method '\f and \w scans'
_diffrn_radiation_type MoK\a
_diffrn_radiation_wavelength 0.71073
_diffrn_reflns_av_R_equivalents 0.0527
_diffrn_reflns_av_unetI/netI 0.1065
_diffrn_reflns_Laue_measured_fraction_full 1.000
_diffrn_reflns_Laue_measured_fraction_max 1.000
_diffrn_reflns_limit_h_max 14
_diffrn_reflns_limit_h_min -14
_diffrn_reflns_limit_k_max 33
_diffrn_reflns_limit_k_min -33
_diffrn_reflns_limit_l_max 24
_diffrn_reflns_limit_l_min -25
_diffrn_reflns_number 28074
_diffrn_reflns_point_group_measured_fraction_full 1.000
_diffrn_reflns_point_group_measured_fraction_max 1.000
_diffrn_reflns_theta_full 25.242
_diffrn_reflns_theta_max 25.998
_diffrn_reflns_theta_min 1.496
_exptl_absorpt_coefficient_mu 2.810
_exptl_absorpt_correction_type multi-scan
_exptl_absorpt_process_details SADABS
_exptl_crystal_colour colorless
_exptl_crystal_density_diffrn 1.554
_exptl_crystal_description block
_exptl_crystal_F_000 3144
_exptl_crystal_size_max 0.200
_exptl_crystal_size_mid 0.120
_exptl_crystal_size_min 0.120
_exptl_transmission_factor_max 0.7457
_exptl_transmission_factor_min 0.6067
_refine_diff_density_max 1.724
_refine_diff_density_min -0.994
_refine_diff_density_rms 0.100
_refine_ls_abs_structure_details
; 
 Refined as an inversion twin. 
;
_refine_ls_abs_structure_Flack 0.029(9)
_refine_ls_extinction_method none
_refine_ls_goodness_of_fit_ref 1.025
_refine_ls_hydrogen_treatment constr
_refine_ls_matrix_type full
_refine_ls_number_parameters 759
_refine_ls_number_reflns 12237
_refine_ls_number_restraints 27
_refine_ls_restrained_S_all 1.039
_refine_ls_R_factor_all 0.0941
_refine_ls_R_factor_gt 0.0583
_refine_ls_shift/su_max 0.001
_refine_ls_shift/su_mean 0.000
_refine_ls_structure_factor_coef Fsqd
_refine_ls_weighting_details 'w=1/[\s^2^(Fo^2^)+(0.0545P)^2^] where P=(Fo^2^+2Fc^2^)/3'
_refine_ls_weighting_scheme calc
_refine_ls_wR_factor_gt 0.1282
_refine_ls_wR_factor_ref 0.1453
_reflns_Friedel_coverage 0.998
_reflns_Friedel_fraction_full 1.000
_reflns_Friedel_fraction_max 1.000
_reflns_number_gt 8250
_reflns_number_total 12237
_reflns_threshold_expression 'I > 2\s(I)'
_cod_data_source_file d0cc03902k2.cif
_cod_data_source_block 1
_cod_depositor_comments
;
The following automatic conversions were performed:

data item '_exptl_absorpt_correction_type' value 'multi_scan' was
changed to 'multi-scan' in accordance with the
/home/data/users/saulius/crontab/automatic-downloads/rss-feeds/RSC/lib/dictionaries/cif_core.dic
dictionary named 'cif_core.dic' version 2.4.2 last updated on
2011-04-26.

Automatic conversion script
Id: cif_fix_values 7556 2019-12-06 15:28:31Z antanas 

 Adding full bibliography for 7126975--7126978.cif.
;
_cod_original_sg_symbol_H-M 'C c'
_cod_database_code 7126976
_shelx_shelxl_version_number 2014/7
_shelx_space_group_comment
; 
The symmetry employed for this shelxl refinement is uniquely defined 
by the following loop, which should always be used as a source of 
symmetry information in preference to the above space-group names. 
They are only intended as comments. 
;
_shelx_estimated_absorpt_t_min 0.603
_shelx_estimated_absorpt_t_max 0.729

loop_
_space_group_symop_operation_xyz
'x, y, z'
'x, -y, z+1/2'
'x+1/2, y+1/2, z'
'x+1/2, -y+1/2, z+1/2'

loop_
_atom_site_label
_atom_site_type_symbol
_atom_site_fract_x
_atom_site_fract_y
_atom_site_fract_z
_atom_site_U_iso_or_equiv
_atom_site_adp_type
_atom_site_occupancy
_atom_site_site_symmetry_order
_atom_site_calc_flag
_atom_site_refinement_flags_posn
_atom_site_refinement_flags_adp
_atom_site_refinement_flags_occupancy
_atom_site_disorder_assembly
_atom_site_disorder_group
Hg1 Hg -0.01036(6) 0.36558(2) 0.40637(4) 0.0688(2) Uani 1 1 d . . . . .
Cl1 Cl 0.0320(4) 0.42352(12) 0.3247(2) 0.0790(12) Uani 1 1 d . . . . .
Cl2 Cl -0.1697(3) 0.36617(13) 0.4712(2) 0.0735(11) Uani 1 1 d . . . . .
S1 S 0.4279(5) 0.40687(17) 0.3618(3) 0.0990(16) Uani 1 1 d . . . . .
S2 S 0.1697(3) 0.33369(15) 0.47069(19) 0.0697(10) Uani 1 1 d . . . . .
S3 S -0.0110(3) 0.27333(10) 0.35564(16) 0.0514(8) Uani 1 1 d . . . . .
S4 S 0.6623(5) -0.01994(16) 0.5120(2) 0.0952(17) Uani 1 1 d . . . . .
S5 S 0.4246(4) -0.0456(2) 0.6656(2) 0.0980(16) Uani 1 1 d . . . . .
S6 S 0.0957(3) -0.10368(11) 0.59720(19) 0.0602(9) Uani 1 1 d . . . . .
O1 O 0.5114(7) 0.3001(2) 0.4277(3) 0.0404(19) Uani 1 1 d . . . . .
O2 O -0.1016(7) 0.1628(3) 0.3568(4) 0.049(2) Uani 1 1 d . . . . .
O3 O 0.5483(8) 0.0973(3) 0.4126(4) 0.051(2) Uani 1 1 d . . . . .
O4 O -0.0419(7) 0.0276(3) 0.5585(4) 0.047(2) Uani 1 1 d . . . . .
O5 O 0.2699(7) 0.2027(3) 0.2604(4) 0.047(2) Uani 1 1 d . . . . .
O6 O 0.1878(8) 0.0198(3) 0.3644(4) 0.055(2) Uani 1 1 d . . . . .
O7 O 0.2453(8) 0.2993(3) 0.6540(6) 0.079(3) Uani 1 1 d . . . . .
O8 O 0.5893(7) 0.1663(3) 0.6305(4) 0.054(2) Uani 1 1 d . . . . .
O9 O -0.1107(7) 0.2203(3) 0.5912(4) 0.052(2) Uani 1 1 d . . . . .
O10 O 0.2062(8) 0.1123(3) 0.7369(4) 0.059(2) Uani 1 1 d . . . . .
C1 C 0.5227(9) 0.2484(4) 0.4251(5) 0.034(2) Uani 1 1 d . . . . .
C2 C 0.4912(10) 0.2242(4) 0.3664(6) 0.035(2) Uani 1 1 d . . . . .
H2A H 0.4654 0.2423 0.3292 0.042 Uiso 1 1 calc R U . . .
C3 C 0.4982(9) 0.1724(4) 0.3631(5) 0.034(2) Uani 1 1 d . . . . .
C4 C 0.5411(10) 0.1480(4) 0.4185(6) 0.036(3) Uani 1 1 d . . . . .
C5 C 0.5705(10) 0.1724(4) 0.4766(5) 0.039(3) Uani 1 1 d . . . . .
H5A H 0.5972 0.1545 0.5138 0.047 Uiso 1 1 calc R U . . .
C6 C 0.5606(8) 0.2240(4) 0.4802(5) 0.033(2) Uani 1 1 d . . . . .
C7 C 0.5678(12) 0.3256(4) 0.3785(7) 0.059(4) Uani 1 1 d . . . . .
H7A H 0.5346 0.3175 0.3348 0.071 Uiso 1 1 calc R U . . .
H7B H 0.6467 0.3160 0.3802 0.071 Uiso 1 1 calc R U . . .
C8 C 0.5577(13) 0.3806(5) 0.3911(9) 0.069(4) Uani 1 1 d . . . . .
H8A H 0.6184 0.3975 0.3699 0.082 Uiso 1 1 calc R U . . .
H8B H 0.5676 0.3865 0.4387 0.082 Uiso 1 1 calc R U . . .
C9 C 0.3337(15) 0.3895(6) 0.4255(13) 0.109(7) Uani 1 1 d . . . . .
H9A H 0.3769 0.3853 0.4675 0.131 Uiso 1 1 calc R U . . .
H9B H 0.2797 0.4160 0.4310 0.131 Uiso 1 1 calc R U . . .
C10 C 0.2714(14) 0.3423(6) 0.4089(10) 0.086(5) Uani 1 1 d . . . . .
H10A H 0.3233 0.3145 0.4092 0.103 Uiso 1 1 calc R U . . .
H10B H 0.2338 0.3446 0.3649 0.103 Uiso 1 1 calc R U . . .
C11 C 0.1467(15) 0.2682(6) 0.4635(8) 0.078(5) Uani 1 1 d . . . . .
H11A H 0.2159 0.2515 0.4783 0.093 Uiso 1 1 calc R U . . .
H11B H 0.0896 0.2590 0.4940 0.093 Uiso 1 1 calc R U . . .
C12 C 0.1105(13) 0.2485(5) 0.3954(7) 0.063(4) Uani 1 1 d . . . . .
H12A H 0.0996 0.2129 0.3993 0.075 Uiso 1 1 calc R U . . .
H12B H 0.1724 0.2535 0.3665 0.075 Uiso 1 1 calc R U . . .
C13 C -0.1232(13) 0.2451(5) 0.3997(7) 0.059(4) Uani 1 1 d . . . . .
H13A H -0.0933 0.2346 0.4433 0.071 Uiso 1 1 calc R U . . .
H13B H -0.1808 0.2699 0.4064 0.071 Uiso 1 1 calc R U . . .
C14 C -0.1768(11) 0.2014(4) 0.3646(7) 0.055(3) Uani 1 1 d . . . . .
H14A H -0.2390 0.1896 0.3897 0.066 Uiso 1 1 calc R U . . .
H14B H -0.2073 0.2118 0.3210 0.066 Uiso 1 1 calc R U . . .
C15 C -0.0900(10) 0.1291(4) 0.4076(6) 0.039(3) Uani 1 1 d . . . . .
C16 C -0.1218(9) 0.1389(4) 0.4716(6) 0.037(3) Uani 1 1 d . . . . .
H16A H -0.1546 0.1693 0.4810 0.045 Uiso 1 1 calc R U . . .
C17 C -0.1057(9) 0.1045(4) 0.5213(5) 0.033(2) Uani 1 1 d . . . . .
C18 C -0.0562(10) 0.0609(4) 0.5077(6) 0.038(3) Uani 1 1 d . . . . .
C19 C -0.0229(11) 0.0505(4) 0.4432(6) 0.044(3) Uani 1 1 d . . . . .
H19A H 0.0105 0.0202 0.4343 0.053 Uiso 1 1 calc R U . . .
C20 C -0.0393(10) 0.0846(4) 0.3937(5) 0.039(3) Uani 1 1 d . . . . .
C21 C 0.0161(11) -0.0169(4) 0.5458(6) 0.044(3) Uani 1 1 d . . . . .
H21A H 0.0924 -0.0096 0.5338 0.053 Uiso 1 1 calc R U . . .
H21B H -0.0222 -0.0347 0.5092 0.053 Uiso 1 1 calc R U . . .
C22 C 0.0186(12) -0.0481(4) 0.6078(6) 0.056(3) Uani 1 1 d . . . . .
H22A H -0.0579 -0.0562 0.6186 0.067 Uiso 1 1 calc R U . . .
H22B H 0.0532 -0.0293 0.6447 0.067 Uiso 1 1 calc R U . . .
C23 C 0.2295(16) -0.0912(6) 0.6395(9) 0.083(5) Uani 1 1 d . . . . .
H23A H 0.2164 -0.0825 0.6853 0.100 Uiso 1 1 calc R U . . .
H23B H 0.2734 -0.1216 0.6405 0.100 Uiso 1 1 calc R U . . .
C24 C 0.2945(17) -0.0535(7) 0.6124(9) 0.094(6) Uani 1 1 d . . . . .
H24A H 0.2521 -0.0227 0.6104 0.112 Uiso 1 1 calc R U . . .
H24B H 0.3132 -0.0624 0.5676 0.112 Uiso 1 1 calc R U . . .
C25 C 0.521(3) -0.0121(10) 0.6114(17) 0.052(11) Uani 0.46(4) 1 d . . P A 1
H25A H 0.4811 0.0157 0.5905 0.062 Uiso 0.46(4) 1 calc R U P A 1
H25B H 0.5838 0.0012 0.6389 0.062 Uiso 0.46(4) 1 calc R U P A 1
C26 C 0.566(4) -0.0437(14) 0.559(2) 0.078(14) Uani 0.46(4) 1 d . . P A 1
H26A H 0.5032 -0.0544 0.5296 0.093 Uiso 0.46(4) 1 calc R U P A 1
H26B H 0.5982 -0.0733 0.5801 0.093 Uiso 0.46(4) 1 calc R U P A 1
C25' C 0.523(4) -0.0580(12) 0.604(2) 0.103(17) Uani 0.54(4) 1 d . . P A 2
H25C H 0.5971 -0.0637 0.6259 0.124 Uiso 0.54(4) 1 calc R U P A 2
H25D H 0.5010 -0.0878 0.5800 0.124 Uiso 0.54(4) 1 calc R U P A 2
C26' C 0.530(4) -0.0183(14) 0.560(2) 0.086(13) Uani 0.54(4) 1 d . . P A 2
H26C H 0.5270 0.0126 0.5842 0.103 Uiso 0.54(4) 1 calc R U P A 2
H26D H 0.4645 -0.0193 0.5284 0.103 Uiso 0.54(4) 1 calc R U P A 2
C27 C 0.5959(16) 0.0172(5) 0.4474(7) 0.076(5) Uani 1 1 d . . . . .
H27A H 0.6353 0.0130 0.4068 0.091 Uiso 1 1 calc R U . . .
H27B H 0.5187 0.0062 0.4389 0.091 Uiso 1 1 calc R U . . .
C28 C 0.5966(12) 0.0706(4) 0.4665(6) 0.046(3) Uani 1 1 d . . . . .
H28A H 0.5535 0.0756 0.5056 0.055 Uiso 1 1 calc R U . . .
H28B H 0.6733 0.0818 0.4766 0.055 Uiso 1 1 calc R U . . .
C29 C 0.4568(10) 0.1458(4) 0.3004(6) 0.041(3) Uani 1 1 d . . . . .
H29A H 0.4612 0.1680 0.2626 0.049 Uiso 1 1 calc R U . . .
H29B H 0.5048 0.1174 0.2931 0.049 Uiso 1 1 calc R U . . .
C30 C 0.3399(10) 0.1291(4) 0.3054(5) 0.040(3) Uani 1 1 d . . . . .
C31 C 0.2456(10) 0.1570(4) 0.2857(5) 0.037(3) Uani 1 1 d . . . . .
C32 C 0.1392(11) 0.1389(4) 0.2910(5) 0.041(3) Uani 1 1 d . . . . .
H32A H 0.0786 0.1585 0.2759 0.049 Uiso 1 1 calc R U . . .
C33 C 0.1171(10) 0.0938(4) 0.3171(5) 0.038(3) Uani 1 1 d . . . . .
C34 C 0.2095(11) 0.0652(4) 0.3375(6) 0.042(3) Uani 1 1 d . . . . .
C35 C 0.3165(11) 0.0819(4) 0.3301(6) 0.042(3) Uani 1 1 d . . . . .
H35A H 0.3765 0.0609 0.3421 0.050 Uiso 1 1 calc R U . . .
C36 C 0.1858(11) 0.2257(5) 0.2208(6) 0.051(3) Uani 1 1 d . . . . .
H36A H 0.2124 0.2573 0.2060 0.077 Uiso 1 1 calc R U . . .
H36B H 0.1665 0.2052 0.1829 0.077 Uiso 1 1 calc R U . . .
H36C H 0.1204 0.2305 0.2461 0.077 Uiso 1 1 calc R U . . .
C37 C 0.2727(13) -0.0054(5) 0.4017(7) 0.065(4) Uani 1 1 d . . . . .
H37A H 0.2438 -0.0365 0.4168 0.098 Uiso 1 1 calc R U . . .
H37B H 0.3352 -0.0114 0.3744 0.098 Uiso 1 1 calc R U . . .
H37C H 0.2974 0.0144 0.4394 0.098 Uiso 1 1 calc R U . . .
C38 C 0.0031(12) 0.0755(4) 0.3243(6) 0.046(3) Uani 1 1 d . . . . .
H38A H 0.0013 0.0401 0.3152 0.055 Uiso 1 1 calc R U . . .
H38B H -0.0475 0.0916 0.2916 0.055 Uiso 1 1 calc R U . . .
C39 C -0.1379(9) 0.1175(4) 0.5901(6) 0.039(3) Uani 1 1 d . . . . .
H39A H -0.1586 0.0875 0.6131 0.047 Uiso 1 1 calc R U . . .
H39B H -0.2034 0.1391 0.5871 0.047 Uiso 1 1 calc R U . . .
C40 C -0.0437(9) 0.1431(4) 0.6299(6) 0.037(3) Uani 1 1 d . . . . .
C41 C -0.0312(10) 0.1939(4) 0.6283(6) 0.041(3) Uani 1 1 d . . . . .
C42 C 0.0579(10) 0.2167(4) 0.6621(6) 0.042(3) Uani 1 1 d . . . . .
H42A H 0.0649 0.2511 0.6612 0.050 Uiso 1 1 calc R U . . .
C43 C 0.1375(10) 0.1880(4) 0.6976(6) 0.044(3) Uani 1 1 d . . . . .
C44 C 0.1266(11) 0.1381(4) 0.6998(6) 0.046(3) Uani 1 1 d . . . . .
C45 C 0.0347(9) 0.1155(4) 0.6669(5) 0.036(3) Uani 1 1 d . . . . .
H45A H 0.0258 0.0813 0.6699 0.044 Uiso 1 1 calc R U . . .
C46 C -0.1063(11) 0.2729(4) 0.5959(8) 0.058(4) Uani 1 1 d . . . . .
H46A H -0.1659 0.2870 0.5678 0.087 Uiso 1 1 calc R U . . .
H46B H -0.1153 0.2827 0.6413 0.087 Uiso 1 1 calc R U . . .
H46C H -0.0348 0.2844 0.5819 0.087 Uiso 1 1 calc R U . . .
C47 C 0.1992(15) 0.0593(6) 0.7365(8) 0.083(5) Uani 1 1 d . . . . .
H47A H 0.2597 0.0458 0.7645 0.125 Uiso 1 1 calc R U . . .
H47B H 0.1283 0.0492 0.7530 0.125 Uiso 1 1 calc R U . . .
H47C H 0.2048 0.0473 0.6918 0.125 Uiso 1 1 calc R U . . .
C48 C 0.2375(11) 0.2146(5) 0.7318(6) 0.052(3) Uani 1 1 d . . . . .
H48A H 0.2128 0.2461 0.7492 0.062 Uiso 1 1 calc R U . . .
H48B H 0.2669 0.1947 0.7691 0.062 Uiso 1 1 calc R U . . .
C49 C 0.3299(10) 0.2236(4) 0.6847(6) 0.045(3) Uani 1 1 d . . . . .
C50 C 0.3310(10) 0.2663(4) 0.6466(7) 0.049(3) Uani 1 1 d . . . . .
C51 C 0.4136(10) 0.2731(4) 0.6025(6) 0.045(3) Uani 1 1 d . . . . .
H51A H 0.4115 0.3015 0.5762 0.055 Uiso 1 1 calc R U . . .
C52 C 0.4995(9) 0.2395(4) 0.5957(5) 0.036(3) Uani 1 1 d . . . . .
C53 C 0.4145(10) 0.1900(4) 0.6780(5) 0.042(3) Uani 1 1 d . . . . .
H53A H 0.4145 0.1607 0.7025 0.051 Uiso 1 1 calc R U . . .
C54 C 0.2760(15) 0.3480(5) 0.6572(8) 0.077(5) Uani 1 1 d . . . . .
H54A H 0.2103 0.3682 0.6624 0.115 Uiso 1 1 calc R U . . .
H54B H 0.3286 0.3530 0.6946 0.115 Uiso 1 1 calc R U . . .
H54C H 0.3106 0.3572 0.6169 0.115 Uiso 1 1 calc R U . . .
C55 C 0.5968(19) 0.1265(7) 0.6752(10) 0.110(8) Uani 1 1 d . . . . .
H55A H 0.6618 0.1067 0.6666 0.165 Uiso 1 1 calc R U . . .
H55B H 0.6037 0.1389 0.7199 0.165 Uiso 1 1 calc R U . . .
H55C H 0.5301 0.1064 0.6696 0.165 Uiso 1 1 calc R U . . .
C56 C 0.5897(10) 0.2479(4) 0.5462(5) 0.038(3) Uani 1 1 d . . . . .
H56A H 0.5996 0.2833 0.5398 0.046 Uiso 1 1 calc R U . . .
H56B H 0.6607 0.2345 0.5644 0.046 Uiso 1 1 calc R U . . .
C58 C 0.5007(10) 0.1987(4) 0.6355(5) 0.039(3) Uani 1 1 d . . . . .
C59 C 0.225(3) 0.1331(10) 0.5494(10) 0.212(17) Uani 1 1 d D U . . .
H59A H 0.1442 0.1264 0.5485 0.254 Uiso 1 1 calc R U . . .
H59B H 0.2422 0.1596 0.5808 0.254 Uiso 1 1 calc R U . . .
Cl3 Cl 0.2668(10) 0.1480(3) 0.4710(4) 0.190(4) Uani 1 1 d D U . . .
Cl4 Cl 0.3022(8) 0.0800(2) 0.5698(4) 0.162(3) Uani 1 1 d D U . . .
C60 C -0.2441(16) -0.0009(3) 0.2806(6) 0.100(7) Uani 1 1 d D . . . .
H60A H -0.3018 -0.0257 0.2864 0.120 Uiso 1 1 calc R U . . .
H60B H -0.1859 -0.0049 0.3159 0.120 Uiso 1 1 calc R U . . .
Cl5 Cl -0.3021(5) 0.05779(19) 0.2845(3) 0.1074(17) Uani 1 1 d D . . . .
Cl6 Cl -0.1868(6) -0.0084(2) 0.2040(3) 0.138(3) Uani 1 1 d D . . . .

loop_
_atom_site_aniso_label
_atom_site_aniso_U_11
_atom_site_aniso_U_22
_atom_site_aniso_U_33
_atom_site_aniso_U_23
_atom_site_aniso_U_13
_atom_site_aniso_U_12
Hg1 0.0662(4) 0.0570(3) 0.0851(4) 0.0128(3) 0.0223(3) 0.0181(3)
Cl1 0.115(3) 0.0499(18) 0.076(2) -0.0088(17) 0.040(2) -0.0222(19)
Cl2 0.069(3) 0.061(2) 0.093(3) 0.0100(18) 0.033(2) 0.0229(17)
S1 0.096(4) 0.069(3) 0.132(4) 0.036(3) 0.008(3) 0.022(2)
S2 0.060(2) 0.079(2) 0.069(2) -0.016(2) 0.0005(19) 0.0217(19)
S3 0.064(2) 0.0393(15) 0.0518(19) 0.0098(14) 0.0153(16) 0.0092(14)
S4 0.128(4) 0.076(3) 0.086(3) 0.040(2) 0.046(3) 0.060(3)
S5 0.079(3) 0.151(5) 0.064(3) 0.025(3) 0.004(2) -0.020(3)
S6 0.078(3) 0.0353(15) 0.067(2) 0.0106(14) -0.0004(19) 0.0075(15)
O1 0.052(5) 0.031(4) 0.039(5) 0.000(3) 0.008(4) 0.006(3)
O2 0.062(6) 0.037(4) 0.046(5) 0.010(4) -0.004(4) 0.005(4)
O3 0.080(6) 0.027(4) 0.045(5) 0.000(4) -0.026(5) 0.008(4)
O4 0.061(6) 0.037(4) 0.044(5) 0.010(4) 0.000(4) 0.012(4)
O5 0.050(5) 0.045(4) 0.047(5) 0.013(4) -0.005(4) 0.005(4)
O6 0.069(6) 0.029(4) 0.067(6) 0.002(4) -0.007(5) 0.003(4)
O7 0.060(6) 0.048(5) 0.132(10) -0.019(5) 0.034(6) 0.005(4)
O8 0.054(6) 0.062(5) 0.047(5) 0.020(4) 0.009(4) 0.013(4)
O9 0.046(5) 0.039(4) 0.069(6) 0.003(4) -0.013(4) 0.004(4)
O10 0.061(6) 0.065(6) 0.049(5) 0.004(4) -0.021(5) 0.005(5)
C1 0.029(6) 0.033(5) 0.039(7) -0.002(5) 0.002(5) 0.002(4)
C2 0.040(7) 0.029(5) 0.037(6) 0.001(5) 0.007(5) 0.006(5)
C3 0.036(7) 0.039(6) 0.026(6) -0.005(5) -0.001(5) 0.002(5)
C4 0.040(7) 0.027(5) 0.041(7) 0.004(5) 0.004(5) 0.001(4)
C5 0.051(8) 0.033(5) 0.033(6) 0.010(5) -0.003(6) 0.000(5)
C6 0.016(5) 0.041(6) 0.044(7) 0.005(5) 0.003(5) -0.006(4)
C7 0.066(10) 0.030(6) 0.085(10) 0.002(6) 0.036(8) 0.000(5)
C8 0.066(10) 0.035(6) 0.107(12) 0.006(7) 0.026(9) 0.005(6)
C9 0.065(11) 0.068(11) 0.19(2) -0.034(13) -0.005(13) 0.031(9)
C10 0.051(9) 0.083(10) 0.124(15) -0.036(10) 0.016(10) 0.012(8)
C11 0.088(12) 0.078(10) 0.068(10) 0.001(8) 0.008(9) 0.035(9)
C12 0.070(11) 0.051(8) 0.069(10) -0.009(7) 0.024(8) 0.015(7)
C13 0.073(10) 0.043(7) 0.064(9) 0.008(6) 0.027(8) 0.010(7)
C14 0.055(8) 0.048(7) 0.060(8) 0.028(6) -0.005(7) 0.010(6)
C15 0.040(7) 0.036(6) 0.039(6) 0.002(5) -0.002(5) -0.007(5)
C16 0.030(6) 0.028(5) 0.052(7) -0.001(5) -0.010(5) -0.004(4)
C17 0.027(6) 0.035(6) 0.036(6) 0.003(5) -0.012(5) -0.007(4)
C18 0.039(7) 0.025(5) 0.049(7) 0.005(5) -0.003(6) -0.005(4)
C19 0.050(8) 0.030(5) 0.052(8) 0.004(5) -0.003(6) -0.002(5)
C20 0.056(9) 0.035(5) 0.027(6) -0.002(5) -0.013(5) -0.008(5)
C21 0.055(8) 0.030(5) 0.048(7) 0.001(5) 0.000(6) 0.000(5)
C22 0.072(10) 0.038(6) 0.057(8) 0.020(6) 0.007(7) 0.000(6)
C23 0.111(15) 0.058(9) 0.081(11) 0.017(8) 0.011(10) 0.012(9)
C24 0.108(16) 0.104(13) 0.069(11) 0.023(10) 0.002(10) 0.005(11)
C25 0.08(2) 0.038(16) 0.03(2) 0.011(13) -0.015(16) -0.004(14)
C26 0.09(3) 0.05(2) 0.10(3) 0.05(2) 0.07(2) 0.025(18)
C25' 0.11(3) 0.06(2) 0.13(4) -0.01(2) -0.02(3) 0.001(19)
C26' 0.09(3) 0.06(2) 0.11(4) 0.00(2) 0.02(2) 0.024(19)
C27 0.122(15) 0.045(7) 0.062(10) 0.000(7) 0.003(10) 0.022(8)
C28 0.055(8) 0.026(5) 0.056(8) 0.009(5) -0.010(6) 0.003(5)
C29 0.049(7) 0.040(6) 0.033(6) -0.003(5) -0.002(5) 0.005(5)
C30 0.052(8) 0.044(6) 0.022(5) -0.007(5) -0.008(5) 0.009(5)
C31 0.049(8) 0.038(6) 0.023(5) 0.002(4) -0.002(5) 0.008(5)
C32 0.053(8) 0.041(6) 0.027(6) -0.005(5) -0.007(5) 0.010(5)
C33 0.048(8) 0.038(6) 0.025(6) -0.003(5) -0.010(5) 0.007(5)
C34 0.057(8) 0.029(5) 0.038(7) -0.007(5) -0.003(6) -0.002(5)
C35 0.048(8) 0.031(5) 0.045(7) -0.007(5) -0.017(6) 0.013(5)
C36 0.056(8) 0.060(7) 0.037(7) 0.021(6) 0.004(6) 0.026(6)
C37 0.074(10) 0.050(7) 0.070(10) 0.005(7) -0.006(8) 0.003(7)
C38 0.065(9) 0.035(6) 0.037(7) -0.002(5) -0.012(6) 0.005(6)
C39 0.033(6) 0.035(5) 0.050(7) 0.006(5) 0.010(5) -0.002(5)
C40 0.032(6) 0.043(6) 0.037(6) -0.005(5) 0.005(5) -0.005(5)
C41 0.040(7) 0.041(6) 0.044(7) 0.002(5) 0.005(6) 0.002(5)
C42 0.045(7) 0.043(6) 0.038(7) -0.008(5) 0.009(6) -0.009(6)
C43 0.045(8) 0.052(7) 0.035(6) -0.012(5) 0.006(6) -0.011(6)
C44 0.047(8) 0.053(7) 0.039(7) -0.003(6) 0.009(6) -0.002(6)
C45 0.038(7) 0.040(5) 0.031(6) 0.005(5) 0.000(5) -0.004(5)
C46 0.042(8) 0.036(6) 0.099(11) 0.001(6) 0.016(7) -0.004(5)
C47 0.091(13) 0.078(11) 0.076(11) 0.020(9) -0.032(10) 0.019(9)
C48 0.044(8) 0.069(8) 0.042(7) -0.022(6) 0.000(6) -0.009(6)
C49 0.035(7) 0.058(7) 0.041(7) -0.021(6) -0.003(5) -0.017(6)
C50 0.042(7) 0.036(6) 0.069(9) -0.014(6) 0.007(6) 0.000(5)
C51 0.042(7) 0.038(6) 0.056(8) 0.002(6) 0.001(6) -0.008(5)
C52 0.040(7) 0.037(6) 0.030(6) -0.007(5) -0.002(5) -0.012(5)
C53 0.040(7) 0.054(7) 0.032(6) 0.009(5) -0.008(5) -0.008(6)
C54 0.096(13) 0.047(8) 0.087(12) -0.007(7) 0.003(10) 0.006(8)
C55 0.117(17) 0.113(14) 0.105(14) 0.074(12) 0.062(13) 0.058(12)
C56 0.044(7) 0.042(6) 0.028(6) 0.002(5) -0.004(5) -0.011(5)
C58 0.039(7) 0.046(6) 0.030(6) -0.009(5) -0.001(5) -0.005(5)
C59 0.214(18) 0.210(18) 0.212(18) 0.001(7) 0.020(7) 0.002(7)
Cl3 0.260(9) 0.181(6) 0.133(5) 0.015(5) 0.058(6) 0.090(6)
Cl4 0.233(8) 0.113(4) 0.143(5) 0.040(4) 0.033(5) 0.079(5)
C60 0.110(15) 0.072(10) 0.126(16) 0.013(10) 0.070(13) 0.000(10)
Cl5 0.105(4) 0.112(4) 0.108(4) 0.017(3) 0.030(3) 0.045(3)
Cl6 0.145(5) 0.129(4) 0.145(5) -0.073(4) 0.072(4) -0.036(4)

loop_
_atom_type_symbol
_atom_type_description
_atom_type_scat_dispersion_real
_atom_type_scat_dispersion_imag
_atom_type_scat_source
C C 0.0033 0.0016 'International Tables Vol C Tables 4.2.6.8 and 6.1.1.4'
H H 0.0000 0.0000 'International Tables Vol C Tables 4.2.6.8 and 6.1.1.4'
O O 0.0106 0.0060 'International Tables Vol C Tables 4.2.6.8 and 6.1.1.4'
S S 0.1246 0.1234 'International Tables Vol C Tables 4.2.6.8 and 6.1.1.4'
Cl Cl 0.1484 0.1585 'International Tables Vol C Tables 4.2.6.8 and 6.1.1.4'
Hg Hg -2.3894 9.2266 'International Tables Vol C Tables 4.2.6.8 and 6.1.1.4'

loop_
_geom_angle_atom_site_label_1
_geom_angle_atom_site_label_2
_geom_angle_atom_site_label_3
_geom_angle
_geom_angle_site_symmetry_1
_geom_angle_site_symmetry_3
_geom_angle_publ_flag
Cl1 Hg1 Cl2 126.39(14) . . ?
Cl1 Hg1 S2 111.71(16) . . ?
Cl2 Hg1 S2 113.10(14) . . ?
Cl1 Hg1 S3 110.31(11) . . ?
Cl2 Hg1 S3 103.34(12) . . ?
S2 Hg1 S3 82.41(12) . . ?
C8 S1 C9 102.8(9) . . ?
C11 S2 C10 100.2(7) . . ?
C11 S2 Hg1 99.7(6) . . ?
C10 S2 Hg1 100.3(6) . . ?
C12 S3 C13 103.1(7) . . ?
C12 S3 Hg1 101.3(5) . . ?
C13 S3 Hg1 101.0(4) . . ?
C26 S4 C27 110.0(17) . . ?
C27 S4 C26' 90.5(16) . . ?
C25' S5 C24 98.0(14) . . ?
C24 S5 C25 104.0(11) . . ?
C22 S6 C23 103.5(7) . . ?
C1 O1 C7 114.3(8) . . ?
C15 O2 C14 117.0(9) . . ?
C4 O3 C28 118.0(9) . . ?
C18 O4 C21 117.8(9) . . ?
C31 O5 C36 117.0(10) . . ?
C34 O6 C37 120.0(10) . . ?
C54 O7 C50 115.7(11) . . ?
C58 O8 C55 117.5(10) . . ?
C41 O9 C46 117.3(10) . . ?
C44 O10 C47 117.9(10) . . ?
C6 C1 C2 122.4(9) . . ?
C6 C1 O1 119.0(9) . . ?
C2 C1 O1 118.6(9) . . ?
C1 C2 C3 119.8(10) . . ?
C4 C3 C2 117.4(9) . . ?
C4 C3 C29 122.9(9) . . ?
C2 C3 C29 119.7(10) . . ?
C3 C4 C5 122.1(9) . . ?
C3 C4 O3 115.4(9) . . ?
C5 C4 O3 122.5(10) . . ?
C4 C5 C6 120.3(10) . . ?
C1 C6 C5 118.0(10) . . ?
C1 C6 C56 124.7(9) . . ?
C5 C6 C56 117.3(10) . . ?
O1 C7 C8 108.5(10) . . ?
C7 C8 S1 114.4(12) . . ?
C10 C9 S1 112.3(13) . . ?
C9 C10 S2 107.3(12) . . ?
C12 C11 S2 117.1(11) . . ?
C11 C12 S3 117.9(9) . . ?
C14 C13 S3 113.9(9) . . ?
O2 C14 C13 112.6(11) . . ?
O2 C15 C20 116.9(10) . . ?
O2 C15 C16 123.1(10) . . ?
C20 C15 C16 119.9(10) . . ?
C17 C16 C15 121.0(10) . . ?
C18 C17 C16 119.2(11) . . ?
C18 C17 C39 121.8(10) . . ?
C16 C17 C39 118.9(10) . . ?
C17 C18 O4 117.4(10) . . ?
C17 C18 C19 120.5(10) . . ?
O4 C18 C19 122.1(9) . . ?
C20 C19 C18 120.4(10) . . ?
C19 C20 C15 119.0(11) . . ?
C19 C20 C38 121.2(10) . . ?
C15 C20 C38 119.7(10) . . ?
O4 C21 C22 108.3(9) . . ?
C21 C22 S6 111.1(9) . . ?
C24 C23 S6 116.3(13) . . ?
C23 C24 S5 108.7(13) . . ?
C26 C25 S5 113(2) . . ?
C25 C26 S4 118(3) . . ?
C26' C25' S5 111(3) . . ?
C25' C26' S4 113(3) . . ?
C28 C27 S4 111.0(11) . . ?
O3 C28 C27 107.5(11) . . ?
C30 C29 C3 110.8(9) . . ?
C31 C30 C35 114.9(11) . . ?
C31 C30 C29 124.4(10) . . ?
C35 C30 C29 120.7(10) . . ?
C32 C31 O5 124.5(10) . . ?
C32 C31 C30 121.3(10) . . ?
O5 C31 C30 114.2(10) . . ?
C33 C32 C31 123.4(11) . . ?
C32 C33 C34 116.6(11) . . ?
C32 C33 C38 122.9(11) . . ?
C34 C33 C38 120.5(10) . . ?
C35 C34 O6 122.2(11) . . ?
C35 C34 C33 120.9(10) . . ?
O6 C34 C33 116.9(11) . . ?
C34 C35 C30 122.8(11) . . ?
C33 C38 C20 113.0(10) . . ?
C17 C39 C40 112.3(9) . . ?
C41 C40 C45 118.6(11) . . ?
C41 C40 C39 121.3(11) . . ?
C45 C40 C39 120.0(9) . . ?
C42 C41 O9 121.8(10) . . ?
C42 C41 C40 121.0(11) . . ?
O9 C41 C40 117.2(11) . . ?
C41 C42 C43 119.4(10) . . ?
C44 C43 C42 120.5(11) . . ?
C44 C43 C48 121.8(12) . . ?
C42 C43 C48 117.7(11) . . ?
C43 C44 O10 117.5(11) . . ?
C43 C44 C45 119.6(12) . . ?
O10 C44 C45 122.8(11) . . ?
C40 C45 C44 120.8(10) . . ?
C49 C48 C43 111.5(9) . . ?
C53 C49 C50 117.9(10) . . ?
C53 C49 C48 121.3(11) . . ?
C50 C49 C48 120.7(11) . . ?
O7 C50 C51 123.2(11) . . ?
O7 C50 C49 116.9(11) . . ?
C51 C50 C49 119.9(11) . . ?
C50 C51 C52 122.5(11) . . ?
C58 C52 C51 117.3(10) . . ?
C58 C52 C56 121.3(10) . . ?
C51 C52 C56 121.4(10) . . ?
C49 C53 C58 121.3(11) . . ?
C6 C56 C52 112.3(8) . . ?
C52 C58 O8 117.0(9) . . ?
C52 C58 C53 120.9(11) . . ?
O8 C58 C53 122.0(10) . . ?
Cl3 C59 Cl4 103.4(7) . . ?
Cl5 C60 Cl6 109.0(5) . . ?

loop_
_geom_bond_atom_site_label_1
_geom_bond_atom_site_label_2
_geom_bond_distance
_geom_bond_site_symmetry_2
_geom_bond_publ_flag
Hg1 Cl1 2.363(4) . ?
Hg1 Cl2 2.378(4) . ?
Hg1 S2 2.611(4) . ?
Hg1 S3 2.714(3) . ?
S1 C8 1.786(17) . ?
S1 C9 1.82(2) . ?
S2 C11 1.808(16) . ?
S2 C10 1.812(17) . ?
S3 C12 1.762(16) . ?
S3 C13 1.826(14) . ?
S4 C26 1.66(3) . ?
S4 C27 1.807(15) . ?
S4 C26' 1.91(4) . ?
S5 C25' 1.80(5) . ?
S5 C24 1.86(2) . ?
S5 C25 1.88(3) . ?
S6 C22 1.792(13) . ?
S6 C23 1.81(2) . ?
O1 C1 1.414(12) . ?
O1 C7 1.417(13) . ?
O2 C15 1.381(14) . ?
O2 C14 1.399(14) . ?
O3 C4 1.387(12) . ?
O3 C28 1.412(14) . ?
O4 C18 1.375(13) . ?
O4 C21 1.427(13) . ?
O5 C31 1.384(13) . ?
O5 C36 1.403(14) . ?
O6 C34 1.382(13) . ?
O6 C37 1.413(16) . ?
O7 C54 1.376(17) . ?
O7 C50 1.380(15) . ?
O8 C58 1.389(14) . ?
O8 C55 1.415(16) . ?
O9 C41 1.385(14) . ?
O9 C46 1.433(13) . ?
O10 C44 1.377(16) . ?
O10 C47 1.444(18) . ?
C1 C6 1.360(15) . ?
C1 C2 1.398(15) . ?
C2 C3 1.415(14) . ?
C3 C4 1.382(16) . ?
C3 C29 1.523(15) . ?
C4 C5 1.383(16) . ?
C5 C6 1.411(15) . ?
C6 C56 1.513(15) . ?
C7 C8 1.524(17) . ?
C9 C10 1.51(3) . ?
C11 C12 1.53(2) . ?
C13 C14 1.51(2) . ?
C15 C20 1.392(16) . ?
C15 C16 1.400(17) . ?
C16 C17 1.382(15) . ?
C17 C18 1.362(15) . ?
C17 C39 1.512(16) . ?
C18 C19 1.419(16) . ?
C19 C20 1.375(15) . ?
C20 C38 1.543(17) . ?
C21 C22 1.518(16) . ?
C23 C24 1.42(2) . ?
C25 C26 1.50(6) . ?
C25' C26' 1.41(6) . ?
C27 C28 1.505(17) . ?
C29 C30 1.483(18) . ?
C30 C31 1.403(16) . ?
C30 C35 1.413(15) . ?
C31 C32 1.377(18) . ?
C32 C33 1.368(15) . ?
C33 C34 1.398(17) . ?
C33 C38 1.471(18) . ?
C34 C35 1.376(18) . ?
C39 C40 1.523(17) . ?
C40 C41 1.391(15) . ?
C40 C45 1.392(17) . ?
C41 C42 1.385(17) . ?
C42 C43 1.402(18) . ?
C43 C44 1.367(16) . ?
C43 C48 1.535(17) . ?
C44 C45 1.400(17) . ?
C48 C49 1.522(17) . ?
C49 C53 1.378(16) . ?
C49 C50 1.397(17) . ?
C50 C51 1.382(17) . ?
C51 C52 1.390(16) . ?
C52 C58 1.373(15) . ?
C52 C56 1.533(15) . ?
C53 C58 1.402(16) . ?
C59 Cl3 1.744(5) . ?
C59 Cl4 1.755(7) . ?
C60 Cl5 1.745(5) . ?
C60 Cl6 1.746(5) . ?
